data_7036657
loop_
_publ_author_name
'Giffin, Kaitie A.'
'Korobkov, Ilia'
'Baker, R. Tom'

_publ_section_title
;
 Br\/onsted acid-promoted C-F bond activation in [P,S]-ligated neutral and
 anionic perfluoronickelacyclopentanes.
;
_journal_issue 45
_journal_name_full 'Dalton transactions (Cambridge, England : 2003)'
_journal_page_first 19587
_journal_page_last 19596
_journal_paper_doi 10.1039/c5dt02912k
_journal_volume 44
_journal_year 2015
_chemical_formula_sum 'C31 H26 F10 Ni O3 P2 S'
_chemical_formula_weight 789.23
_chemical_name_systematic '(PPh2Me)(OTf)Ni[CF(PPh2Me)(CF2)3] '
_space_group_crystal_system monoclinic
_space_group_IT_number 14
_space_group_name_Hall '-P 2ybc'
_space_group_name_H-M_alt 'P 1 21/c 1'
_symmetry_space_group_name_Hall '-P 2ybc'
_symmetry_space_group_name_H-M 'P 1 21/c 1'
_atom_sites_solution_hydrogens geom
_audit_creation_method SHELXL-2014/7
_audit_update_record
;
2015-07-22 deposited with the CCDC.
2015-09-15 downloaded from the CCDC.
;
_cell_angle_alpha 90
_cell_angle_beta 91.210(2)
_cell_angle_gamma 90
_cell_formula_units_Z 4
_cell_length_a 9.6468(4)
_cell_length_b 11.2237(5)
_cell_length_c 29.9461(11)
_cell_measurement_reflns_used 3028
_cell_measurement_temperature 200(2)
_cell_measurement_theta_max 21.29
_cell_measurement_theta_min 2.49
_cell_volume 3241.6(2)
_computing_cell_refinement 'APEX II, Bruker (2009)'
_computing_data_collection 'APEX II, Bruker (2009)'
_computing_data_reduction 'XPREP, Bruker (2009)'
_computing_molecular_graphics 'SHELXTL, Bruker (2004)'
_computing_publication_material 'SHELXTL, Bruker (2004)'
_computing_structure_refinement 'SHELXL-2014/7 (Sheldrick, 2014)'
_computing_structure_solution 'SHELXS-03 (Sheldrick, 2003)'
_diffrn_ambient_temperature 200(2)
_diffrn_measured_fraction_theta_full 0.964
_diffrn_measured_fraction_theta_max 0.964
_diffrn_measurement_device_type 'Bruker APEX-II CCD'
_diffrn_measurement_method '\f and \w scans'
_diffrn_radiation_type MoK\a
_diffrn_radiation_wavelength 0.71073
_diffrn_reflns_av_R_equivalents 0.0815
_diffrn_reflns_av_unetI/netI 0.0741
_diffrn_reflns_laue_measured_fraction_full 0.964
_diffrn_reflns_laue_measured_fraction_max 0.964
_diffrn_reflns_limit_h_max 10
_diffrn_reflns_limit_h_min -10
_diffrn_reflns_limit_k_max 8
_diffrn_reflns_limit_k_min -11
_diffrn_reflns_limit_l_max 31
_diffrn_reflns_limit_l_min -31
_diffrn_reflns_number 18525
_diffrn_reflns_point_group_measured_fraction_full 0.964
_diffrn_reflns_point_group_measured_fraction_max 0.964
_diffrn_reflns_theta_full 21.965
_diffrn_reflns_theta_max 21.965
_diffrn_reflns_theta_min 1.360
_exptl_absorpt_coefficient_mu 0.852
_exptl_absorpt_correction_T_max 0.7457
_exptl_absorpt_correction_T_min 0.6534
_exptl_absorpt_correction_type multi-scan
_exptl_absorpt_process_details 'SADABS, Bruker (2003)'
_exptl_crystal_colour yellow
_exptl_crystal_density_diffrn 1.617
_exptl_crystal_density_meas ?
_exptl_crystal_description block
_exptl_crystal_F_000 1600
_exptl_crystal_size_max 0.140
_exptl_crystal_size_mid 0.120
_exptl_crystal_size_min 0.070
_refine_diff_density_max 0.264
_refine_diff_density_min -0.259
_refine_diff_density_rms 0.059
_refine_ls_extinction_method none
_refine_ls_goodness_of_fit_ref 1.017
_refine_ls_hydrogen_treatment constr
_refine_ls_matrix_type full
_refine_ls_number_parameters 433
_refine_ls_number_reflns 3814
_refine_ls_number_restraints 0
_refine_ls_restrained_S_all 1.017
_refine_ls_R_factor_all 0.0943
_refine_ls_R_factor_gt 0.0462
_refine_ls_shift/su_max 0.000
_refine_ls_shift/su_mean 0.000
_refine_ls_structure_factor_coef Fsqd
_refine_ls_weighting_details 'w=1/[\s^2^(Fo^2^)+(0.0501P)^2^] where P=(Fo^2^+2Fc^2^)/3'
_refine_ls_weighting_scheme calc
_refine_ls_wR_factor_gt 0.0897
_refine_ls_wR_factor_ref 0.1036
_reflns_Friedel_coverage 0.000
_reflns_number_gt 2452
_reflns_number_total 3814
_reflns_threshold_expression 'I > 2\s(I)'
_cod_data_source_file c5dt02912k2.cif
_cod_data_source_block tb185
_cod_depositor_comments
;
The following automatic conversions were performed:

'_exptl_crystal_density_meas' value 'n/a' was changed to '?' - the
value is perceived as not measured.

Automatic conversion script
Id: cif_fix_values 3271 2015-04-21 07:52:19Z andrius 

 Adding full bibliography for 7036657--7036663.cif.
;
_cod_database_code 7036657
_shelx_shelxl_version_number 2014/7
_shelx_space_group_comment
; 
The symmetry employed for this shelxl refinement is uniquely defined 
by the following loop, which should always be used as a source of 
symmetry information in preference to the above space-group names. 
They are only intended as comments. 
;
_shelx_estimated_absorpt_t_min 0.890
_shelx_estimated_absorpt_t_max 0.943

loop_
_space_group_symop_operation_xyz
'x, y, z'
'-x, y+1/2, -z+1/2'
'-x, -y, -z'
'x, -y-1/2, z-1/2'

loop_
_atom_site_label
_atom_site_type_symbol
_atom_site_fract_x
_atom_site_fract_y
_atom_site_fract_z
_atom_site_U_iso_or_equiv
_atom_site_adp_type
_atom_site_occupancy
_atom_site_site_symmetry_order
_atom_site_calc_flag
_atom_site_refinement_flags_posn
_atom_site_refinement_flags_adp
H2 P 0.73959(15) 0.26817(15) 0.48195(4) 0.0433(5) Uani 1 1 d . .
Ni01 Ni 0.69779(7) 0.31476(7) 0.37946(2) 0.0382(2) Uani 1 1 d . .
S1 S 0.85248(15) 0.55925(16) 0.38782(5) 0.0471(5) Uani 1 1 d . .
P1 P 0.79981(15) 0.25821(15) 0.31639(4) 0.0400(4) Uani 1 1 d . .
F1 F 0.6162(3) 0.4586(3) 0.45174(9) 0.0479(9) Uani 1 1 d . .
F2 F 0.4720(3) 0.1764(3) 0.45791(9) 0.0541(9) Uani 1 1 d . .
F3 F 0.3894(3) 0.3545(3) 0.46791(10) 0.0619(11) Uani 1 1 d . .
F4 F 0.2957(3) 0.2255(3) 0.39127(10) 0.0639(11) Uani 1 1 d . .
F5 F 0.3904(3) 0.3978(4) 0.38079(10) 0.0601(10) Uani 1 1 d . .
F6 F 0.5333(3) 0.1136(4) 0.37257(10) 0.0565(9) Uani 1 1 d . .
F7 F 0.4855(3) 0.2463(3) 0.32169(9) 0.0561(10) Uani 1 1 d . .
F8 F 1.0015(4) 0.5486(4) 0.31697(14) 0.0990(15) Uani 1 1 d . .
F9 F 1.0346(5) 0.7037(4) 0.35666(14) 0.1008(15) Uani 1 1 d . .
F10 F 1.1171(4) 0.5385(5) 0.37796(17) 0.1125(17) Uani 1 1 d . .
O1 O 0.8536(3) 0.4276(4) 0.39064(10) 0.0426(10) Uani 1 1 d . .
O2 O 0.7457(4) 0.6055(4) 0.35940(12) 0.0659(13) Uani 1 1 d . .
O3 O 0.8752(4) 0.6162(4) 0.43038(11) 0.0624(13) Uani 1 1 d . .
C1 C 0.9850(5) 0.2427(6) 0.32714(18) 0.0514(17) Uani 1 1 d . .
H1A H 1.0010 0.1869 0.3519 0.077 Uiso 1 1 calc R U
H1B H 1.0294 0.2124 0.3003 0.077 Uiso 1 1 calc R U
H1C H 1.0245 0.3206 0.3350 0.077 Uiso 1 1 calc R U
C2 C 0.7843(6) 0.3622(5) 0.27063(16) 0.0382(15) Uani 1 1 d . .
C01B C 1.0098(8) 0.5883(8) 0.3588(2) 0.068(2) Uani 1 1 d . .
C3 C 0.8783(6) 0.3683(6) 0.23684(18) 0.0540(18) Uani 1 1 d . .
H3A H 0.9556 0.3157 0.2372 0.065 Uiso 1 1 calc R U
C4 C 0.8628(7) 0.4491(6) 0.2025(2) 0.0595(19) Uani 1 1 d . .
H4A H 0.9290 0.4521 0.1794 0.071 Uiso 1 1 calc R U
C5 C 0.7524(6) 0.5247(6) 0.20158(19) 0.0566(19) Uani 1 1 d . .
H5A H 0.7422 0.5809 0.1780 0.068 Uiso 1 1 calc R U
C6 C 0.6559(6) 0.5200(6) 0.2346(2) 0.0577(19) Uani 1 1 d . .
H6A H 0.5781 0.5720 0.2336 0.069 Uiso 1 1 calc R U
C7 C 0.6726(6) 0.4390(6) 0.26920(17) 0.0532(18) Uani 1 1 d . .
H7A H 0.6064 0.4363 0.2922 0.064 Uiso 1 1 calc R U
C8 C 0.7581(5) 0.1133(6) 0.29305(17) 0.0396(15) Uani 1 1 d . .
C9 C 0.7245(5) 0.0945(6) 0.24843(18) 0.0491(17) Uani 1 1 d . .
H9A H 0.7166 0.1599 0.2284 0.059 Uiso 1 1 calc R U
C10 C 0.7023(7) -0.0210(9) 0.2333(2) 0.072(2) Uani 1 1 d . .
H10A H 0.6792 -0.0333 0.2027 0.086 Uiso 1 1 calc R U
C11 C 0.7124(7) -0.1169(8) 0.2607(3) 0.073(2) Uani 1 1 d . .
H11A H 0.6982 -0.1951 0.2493 0.088 Uiso 1 1 calc R U
C12 C 0.7434(6) -0.0994(7) 0.3052(3) 0.065(2) Uani 1 1 d . .
H12A H 0.7492 -0.1654 0.3251 0.078 Uiso 1 1 calc R U
C13 C 0.7664(6) 0.0152(7) 0.3210(2) 0.0531(18) Uani 1 1 d . .
H13A H 0.7883 0.0268 0.3518 0.064 Uiso 1 1 calc R U
C14 C 0.8728(5) 0.3733(6) 0.49281(18) 0.0551(19) Uani 1 1 d . .
H14A H 0.8324 0.4464 0.5049 0.083 Uiso 1 1 calc R U
H14B H 0.9395 0.3402 0.5146 0.083 Uiso 1 1 calc R U
H14C H 0.9201 0.3916 0.4650 0.083 Uiso 1 1 calc R U
C15 C 0.6629(6) 0.2392(6) 0.53510(17) 0.0417(15) Uani 1 1 d . .
C16 C 0.5985(7) 0.3309(7) 0.5561(2) 0.0618(19) Uani 1 1 d . .
H16A H 0.5902 0.4059 0.5415 0.074 Uiso 1 1 calc R U
C17 C 0.5449(7) 0.3163(8) 0.5983(2) 0.075(2) Uani 1 1 d . .
H17A H 0.4994 0.3803 0.6127 0.090 Uiso 1 1 calc R U
C18 C 0.5586(7) 0.2090(8) 0.6186(2) 0.073(2) Uani 1 1 d . .
H18A H 0.5218 0.1979 0.6475 0.088 Uiso 1 1 calc R U
C19 C 0.6239(7) 0.1172(8) 0.5985(2) 0.077(2) Uani 1 1 d . .
H19A H 0.6351 0.0433 0.6136 0.092 Uiso 1 1 calc R U
C20 C 0.6740(6) 0.1319(6) 0.55585(19) 0.0582(18) Uani 1 1 d . .
H20A H 0.7162 0.0668 0.5411 0.070 Uiso 1 1 calc R U
C21 C 0.8131(7) 0.1339(7) 0.45984(17) 0.0514(18) Uani 1 1 d . .
C22 C 0.7383(8) 0.0275(7) 0.4574(2) 0.067(2) Uani 1 1 d . .
H22A H 0.6443 0.0249 0.4663 0.081 Uiso 1 1 calc R U
C23 C 0.8034(10) -0.0744(7) 0.4420(2) 0.086(3) Uani 1 1 d . .
H23A H 0.7539 -0.1474 0.4401 0.103 Uiso 1 1 calc R U
C24 C 0.9390(12) -0.0695(10) 0.4294(2) 0.094(3) Uani 1 1 d . .
H24A H 0.9829 -0.1399 0.4192 0.113 Uiso 1 1 calc R U
C25 C 1.0103(9) 0.0315(10) 0.4311(2) 0.086(3) Uani 1 1 d . .
H25A H 1.1038 0.0326 0.4219 0.103 Uiso 1 1 calc R U
C26 C 0.9493(8) 0.1358(8) 0.44640(19) 0.070(2) Uani 1 1 d . .
H26A H 1.0010 0.2078 0.4476 0.084 Uiso 1 1 calc R U
C27 C 0.6212(5) 0.3370(5) 0.44023(16) 0.0367(15) Uani 1 1 d . .
C28 C 0.4739(6) 0.2894(6) 0.44209(18) 0.0444(16) Uani 1 1 d . .
C29 C 0.4179(6) 0.2854(6) 0.39365(18) 0.0455(17) Uani 1 1 d . .
C30 C 0.5335(6) 0.2345(6) 0.36539(16) 0.0436(16) Uani 1 1 d . .

loop_
_atom_site_aniso_label
_atom_site_aniso_U_11
_atom_site_aniso_U_22
_atom_site_aniso_U_33
_atom_site_aniso_U_23
_atom_site_aniso_U_13
_atom_site_aniso_U_12
H2 0.0534(10) 0.0468(13) 0.0294(8) 0.0028(7) -0.0039(7) 0.0037(9)
Ni01 0.0488(4) 0.0398(6) 0.0260(4) -0.0013(4) -0.0031(3) 0.0008(4)
S1 0.0572(10) 0.0514(14) 0.0327(8) -0.0010(8) 0.0028(7) -0.0035(9)
P1 0.0470(9) 0.0416(12) 0.0311(8) -0.0021(7) -0.0025(7) 0.0028(8)
F1 0.064(2) 0.041(3) 0.0379(18) -0.0025(16) 0.0005(15) 0.0071(18)
F2 0.061(2) 0.054(3) 0.0462(19) 0.0070(18) -0.0041(15) -0.011(2)
F3 0.059(2) 0.084(3) 0.0428(19) -0.0114(18) 0.0073(16) 0.009(2)
F4 0.044(2) 0.095(3) 0.053(2) -0.0111(19) -0.0040(16) -0.006(2)
F5 0.071(2) 0.064(3) 0.0446(19) -0.0023(18) -0.0109(16) 0.017(2)
F6 0.066(2) 0.045(3) 0.058(2) -0.0026(18) 0.0045(16) -0.005(2)
F7 0.0581(19) 0.079(3) 0.0313(18) -0.0055(16) -0.0080(15) -0.0052(19)
F8 0.127(3) 0.087(4) 0.085(3) -0.023(2) 0.060(3) -0.027(3)
F9 0.137(4) 0.061(4) 0.106(3) -0.013(3) 0.046(3) -0.038(3)
F10 0.057(3) 0.120(5) 0.160(5) -0.003(3) 0.000(3) -0.006(3)
O1 0.052(2) 0.040(3) 0.036(2) -0.0067(19) 0.0008(17) -0.007(2)
O2 0.074(3) 0.069(4) 0.054(3) 0.008(2) -0.009(2) 0.009(3)
O3 0.093(3) 0.057(3) 0.037(2) -0.016(2) 0.001(2) -0.012(3)
C1 0.054(4) 0.052(5) 0.048(4) -0.011(3) -0.005(3) 0.008(3)
C2 0.044(3) 0.041(5) 0.029(3) 0.000(3) -0.002(3) 0.002(3)
C01B 0.079(5) 0.056(7) 0.068(5) -0.007(4) 0.016(4) -0.013(5)
C3 0.058(4) 0.061(6) 0.044(4) 0.009(3) 0.016(3) 0.012(4)
C4 0.061(4) 0.068(6) 0.050(4) 0.020(4) 0.018(3) -0.004(4)
C5 0.058(4) 0.069(6) 0.043(4) 0.018(3) 0.001(3) -0.007(4)
C6 0.052(4) 0.062(6) 0.060(4) 0.018(4) -0.006(3) 0.013(4)
C7 0.050(4) 0.076(6) 0.033(3) 0.011(3) 0.002(3) 0.004(4)
C8 0.040(3) 0.044(5) 0.036(3) -0.001(3) 0.005(3) 0.004(3)
C9 0.056(4) 0.056(6) 0.036(4) -0.013(3) 0.012(3) -0.010(4)
C10 0.071(5) 0.095(8) 0.051(5) -0.033(5) 0.013(4) -0.020(5)
C11 0.060(5) 0.067(7) 0.093(6) -0.038(5) 0.026(4) -0.010(4)
C12 0.055(4) 0.048(6) 0.093(6) -0.001(4) 0.012(4) 0.006(4)
C13 0.061(4) 0.046(6) 0.052(4) -0.007(4) -0.001(3) 0.003(4)
C14 0.055(4) 0.068(6) 0.041(3) 0.001(3) -0.016(3) -0.009(4)
C15 0.056(4) 0.034(5) 0.035(3) 0.004(3) -0.004(3) 0.006(3)
C16 0.090(5) 0.049(5) 0.047(4) 0.011(4) 0.008(4) 0.014(4)
C17 0.090(5) 0.085(7) 0.049(4) 0.006(4) 0.015(4) 0.015(5)
C18 0.074(5) 0.095(8) 0.051(4) 0.018(5) 0.024(4) 0.007(5)
C19 0.098(6) 0.071(7) 0.061(5) 0.028(4) 0.003(4) -0.003(5)
C20 0.087(5) 0.046(5) 0.042(4) 0.004(3) 0.005(3) 0.002(4)
C21 0.068(5) 0.053(6) 0.034(3) -0.002(3) -0.003(3) 0.019(4)
C22 0.088(5) 0.059(7) 0.054(4) -0.011(4) -0.016(4) 0.027(5)
C23 0.132(8) 0.060(7) 0.064(5) -0.013(4) -0.035(5) 0.036(6)
C24 0.140(9) 0.099(10) 0.042(4) -0.006(5) -0.014(5) 0.071(8)
C25 0.096(7) 0.111(9) 0.051(5) 0.011(5) 0.015(4) 0.058(7)
C26 0.081(5) 0.092(7) 0.038(4) 0.017(4) 0.008(4) 0.034(5)
C27 0.045(3) 0.029(5) 0.036(3) 0.000(3) 0.000(3) 0.002(3)
C28 0.054(4) 0.041(5) 0.038(3) -0.003(3) 0.008(3) 0.007(4)
C29 0.050(4) 0.043(5) 0.043(4) -0.001(3) -0.007(3) 0.000(4)
C30 0.053(4) 0.049(5) 0.029(3) 0.000(3) -0.002(3) 0.006(4)

loop_
_atom_type_symbol
_atom_type_description
_atom_type_scat_dispersion_real
_atom_type_scat_dispersion_imag
_atom_type_scat_source
C C 0.0033 0.0016 'International Tables Vol C Tables 4.2.6.8 and 6.1.1.4'
H H 0.0000 0.0000 'International Tables Vol C Tables 4.2.6.8 and 6.1.1.4'
O O 0.0106 0.0060 'International Tables Vol C Tables 4.2.6.8 and 6.1.1.4'
P P 0.1023 0.0942 'International Tables Vol C Tables 4.2.6.8 and 6.1.1.4'
S S 0.1246 0.1234 'International Tables Vol C Tables 4.2.6.8 and 6.1.1.4'
F F 0.0171 0.0103 'International Tables Vol C Tables 4.2.6.8 and 6.1.1.4'
Ni Ni 0.3393 1.1124 'International Tables Vol C Tables 4.2.6.8 and 6.1.1.4'

loop_
_geom_angle_atom_site_label_1
_geom_angle_atom_site_label_2
_geom_angle_atom_site_label_3
_geom_angle
C14 H2 C21 109.6(3)
C14 H2 C15 105.6(3)
C21 H2 C15 110.3(3)
C14 H2 C27 106.4(3)
C21 H2 C27 110.2(3)
C15 H2 C27 114.5(2)
C30 Ni01 O1 169.2(2)
C30 Ni01 C27 86.4(2)
O1 Ni01 C27 93.44(19)
C30 Ni01 P1 93.40(17)
O1 Ni01 P1 88.76(11)
C27 Ni01 P1 169.36(17)
O2 S1 O3 117.6(3)
O2 S1 O1 113.8(2)
O3 S1 O1 113.1(2)
O2 S1 C01B 104.7(3)
O3 S1 C01B 103.5(3)
O1 S1 C01B 101.7(3)
C2 P1 C8 105.9(3)
C2 P1 C1 105.2(3)
C8 P1 C1 101.1(3)
C2 P1 Ni01 115.2(2)
C8 P1 Ni01 118.79(18)
C1 P1 Ni01 109.00(19)
S1 O1 Ni01 128.4(2)
C3 C2 C7 118.2(5)
C3 C2 P1 123.1(5)
C7 C2 P1 118.7(4)
F10 C01B F9 107.5(6)
F10 C01B F8 107.6(7)
F9 C01B F8 106.9(6)
F10 C01B S1 112.5(5)
F9 C01B S1 111.0(6)
F8 C01B S1 111.1(5)
C2 C3 C4 121.3(6)
C5 C4 C3 119.8(6)
C4 C5 C6 120.3(6)
C5 C6 C7 119.6(6)
C2 C7 C6 120.8(6)
C13 C8 C9 118.2(6)
C13 C8 P1 118.1(4)
C9 C8 P1 123.7(5)
C8 C9 C10 119.2(6)
C11 C10 C9 122.5(7)
C10 C11 C12 119.0(7)
C11 C12 C13 119.5(7)
C8 C13 C12 121.7(6)
C20 C15 C16 119.4(6)
C20 C15 H2 122.3(5)
C16 C15 H2 118.1(5)
C15 C16 C17 120.9(7)
C18 C17 C16 118.6(7)
C19 C18 C17 121.3(7)
C18 C19 C20 119.6(7)
C15 C20 C19 120.1(7)
C26 C21 C22 119.4(7)
C26 C21 H2 118.7(6)
C22 C21 H2 121.9(6)
C23 C22 C21 119.0(8)
C24 C23 C22 120.0(9)
C25 C24 C23 121.4(9)
C24 C25 C26 120.6(9)
C21 C26 C25 119.6(8)
F1 C27 C28 107.2(5)
F1 C27 H2 105.3(3)
C28 C27 H2 113.2(4)
F1 C27 Ni01 111.1(3)
C28 C27 Ni01 110.7(3)
H2 C27 Ni01 109.2(3)
F3 C28 F2 107.1(5)
F3 C28 C27 114.0(5)
F2 C28 C27 111.2(5)
F3 C28 C29 110.6(5)
F2 C28 C29 107.2(5)
C27 C28 C29 106.6(5)
F5 C29 F4 106.5(5)
F5 C29 C30 109.6(5)
F4 C29 C30 115.4(5)
F5 C29 C28 107.8(5)
F4 C29 C28 110.6(5)
C30 C29 C28 106.7(4)
F6 C30 F7 103.9(4)
F6 C30 C29 106.3(5)
F7 C30 C29 104.8(4)
F6 C30 Ni01 116.5(4)
F7 C30 Ni01 115.6(4)
C29 C30 Ni01 108.8(4)

loop_
_geom_bond_atom_site_label_1
_geom_bond_atom_site_label_2
_geom_bond_distance
H2 C14 1.770(6)
H2 C21 1.798(7)
H2 C15 1.799(6)
H2 C27 1.845(5)
Ni01 C30 1.864(6)
Ni01 O1 1.988(4)
Ni01 C27 1.994(5)
Ni01 P1 2.2398(16)
S1 O2 1.420(4)
S1 O3 1.438(4)
S1 O1 1.481(4)
S1 C01B 1.795(7)
P1 C2 1.804(5)
P1 C8 1.812(6)
P1 C1 1.817(5)
F1 C27 1.409(6)
F2 C28 1.354(7)
F3 C28 1.350(6)
F4 C29 1.358(6)
F5 C29 1.343(7)
F6 C30 1.374(7)
F7 C30 1.385(5)
F8 C01B 1.331(7)
F9 C01B 1.319(8)
F10 C01B 1.299(8)
C2 C3 1.375(7)
C2 C7 1.380(7)
C3 C4 1.378(8)
C4 C5 1.361(8)
C5 C6 1.373(8)
C6 C7 1.386(8)
C8 C13 1.384(8)
C8 C9 1.384(7)
C9 C10 1.389(9)
C10 C11 1.355(10)
C11 C12 1.376(9)
C12 C13 1.387(9)
C15 C20 1.359(8)
C15 C16 1.362(8)
C16 C17 1.386(8)
C17 C18 1.355(10)
C18 C19 1.354(10)
C19 C20 1.386(8)
C21 C26 1.382(8)
C21 C22 1.397(9)
C22 C23 1.389(9)
C23 C24 1.370(11)
C24 C25 1.326(11)
C25 C26 1.391(10)
C27 C28 1.520(8)
C28 C29 1.538(7)
C29 C30 1.525(8)

loop_
_geom_torsion_atom_site_label_1
_geom_torsion_atom_site_label_2
_geom_torsion_atom_site_label_3
_geom_torsion_atom_site_label_4
_geom_torsion
O2 S1 O1 Ni01 -24.0(3)
O3 S1 O1 Ni01 113.7(3)
C01B S1 O1 Ni01 -136.0(3)
C8 P1 C2 C3 -72.4(5)
C1 P1 C2 C3 34.1(6)
Ni01 P1 C2 C3 154.2(4)
C8 P1 C2 C7 107.3(5)
C1 P1 C2 C7 -146.2(5)
Ni01 P1 C2 C7 -26.2(5)
O2 S1 C01B F10 -172.3(5)
O3 S1 C01B F10 64.0(6)
O1 S1 C01B F10 -53.5(6)
O2 S1 C01B F9 67.3(6)
O3 S1 C01B F9 -56.5(6)
O1 S1 C01B F9 -174.0(5)
O2 S1 C01B F8 -51.5(7)
O3 S1 C01B F8 -175.3(5)
O1 S1 C01B F8 67.2(6)
C7 C2 C3 C4 0.4(9)
P1 C2 C3 C4 -179.9(5)
C2 C3 C4 C5 -0.1(10)
C3 C4 C5 C6 -0.6(10)
C4 C5 C6 C7 1.0(10)
C3 C2 C7 C6 0.0(9)
P1 C2 C7 C6 -179.7(5)
C5 C6 C7 C2 -0.7(10)
C2 P1 C8 C13 177.9(4)
C1 P1 C8 C13 68.5(5)
Ni01 P1 C8 C13 -50.6(5)
C2 P1 C8 C9 0.9(5)
C1 P1 C8 C9 -108.5(5)
Ni01 P1 C8 C9 132.4(4)
C13 C8 C9 C10 -0.9(8)
P1 C8 C9 C10 176.2(4)
C8 C9 C10 C11 0.0(10)
C9 C10 C11 C12 1.1(11)
C10 C11 C12 C13 -1.3(10)
C9 C8 C13 C12 0.7(8)
P1 C8 C13 C12 -176.5(4)
C11 C12 C13 C8 0.4(9)
C14 H2 C15 C20 -112.7(5)
C21 H2 C15 C20 5.7(6)
C27 H2 C15 C20 130.7(5)
C14 H2 C15 C16 63.5(5)
C21 H2 C15 C16 -178.1(5)
C27 H2 C15 C16 -53.1(6)
C20 C15 C16 C17 0.3(9)
H2 C15 C16 C17 -176.0(5)
C15 C16 C17 C18 0.5(10)
C16 C17 C18 C19 0.4(11)
C17 C18 C19 C20 -2.0(11)
C16 C15 C20 C19 -2.0(9)
H2 C15 C20 C19 174.2(5)
C18 C19 C20 C15 2.8(10)
C14 H2 C21 C26 -12.0(5)
C15 H2 C21 C26 -127.9(4)
C27 H2 C21 C26 104.7(5)
C14 H2 C21 C22 165.6(4)
C15 H2 C21 C22 49.8(5)
C27 H2 C21 C22 -77.6(5)
C26 C21 C22 C23 0.6(8)
H2 C21 C22 C23 -177.0(4)
C21 C22 C23 C24 0.1(9)
C22 C23 C24 C25 -0.8(11)
C23 C24 C25 C26 0.8(12)
C22 C21 C26 C25 -0.7(8)
H2 C21 C26 C25 177.0(5)
C24 C25 C26 C21 0.0(10)
C14 H2 C27 F1 -37.2(4)
C21 H2 C27 F1 -156.0(4)
C15 H2 C27 F1 79.0(4)
C14 H2 C27 C28 -153.9(4)
C21 H2 C27 C28 87.3(5)
C15 H2 C27 C28 -37.7(5)
C14 H2 C27 Ni01 82.2(3)
C21 H2 C27 Ni01 -36.6(4)
C15 H2 C27 Ni01 -161.6(3)
F1 C27 C28 F3 -22.1(6)
H2 C27 C28 F3 93.5(6)
Ni01 C27 C28 F3 -143.4(4)
F1 C27 C28 F2 -143.3(4)
H2 C27 C28 F2 -27.7(6)
Ni01 C27 C28 F2 95.4(4)
F1 C27 C28 C29 100.2(5)
H2 C27 C28 C29 -144.2(4)
Ni01 C27 C28 C29 -21.1(6)
F3 C28 C29 F5 50.3(6)
F2 C28 C29 F5 166.7(4)
C27 C28 C29 F5 -74.2(6)
F3 C28 C29 F4 -65.8(7)
F2 C28 C29 F4 50.6(6)
C27 C28 C29 F4 169.8(5)
F3 C28 C29 C30 167.9(5)
F2 C28 C29 C30 -75.7(6)
C27 C28 C29 C30 43.5(7)
F5 C29 C30 F6 -165.9(4)
F4 C29 C30 F6 -45.7(6)
C28 C29 C30 F6 77.6(5)
F5 C29 C30 F7 -56.3(6)
F4 C29 C30 F7 63.9(7)
C28 C29 C30 F7 -172.8(5)
F5 C29 C30 Ni01 67.9(5)
F4 C29 C30 Ni01 -171.9(4)
C28 C29 C30 Ni01 -48.6(6)
O1 Ni01 C30 F6 -179.9(7)
C27 Ni01 C30 F6 -90.5(4)
P1 Ni01 C30 F6 78.9(4)
O1 Ni01 C30 F7 57.6(12)
C27 Ni01 C30 F7 147.0(5)
P1 Ni01 C30 F7 -43.7(4)
O1 Ni01 C30 C29 -59.9(12)
C27 Ni01 C30 C29 29.5(4)
P1 Ni01 C30 C29 -161.1(4)
